data_7122183
loop_
_publ_author_name
'Huh, Daniel N.'
'Windorff, Cory J.'
'Ziller, Joseph W.'
'Evans, William J.'

_publ_section_title
;
 Synthesis of uranium-in-cryptand complexes.
;
_journal_issue 73
_journal_name_full 'Chemical communications (Cambridge, England)'
_journal_page_first 10272
_journal_page_last 10275
_journal_paper_doi 10.1039/c8cc05341c
_journal_volume 54
_journal_year 2018
_chemical_formula_sum 'C44 H61 B I2 N3 O7 U'
_chemical_formula_weight 1246.59
_space_group_crystal_system monoclinic
_space_group_IT_number 14
_space_group_name_Hall '-P 2yn'
_space_group_name_H-M_alt 'P 1 21/n 1'
_symmetry_space_group_name_Hall '-P 2yn'
_symmetry_space_group_name_H-M 'P 1 21/n 1'
_atom_sites_solution_hydrogens mixed
_atom_sites_solution_primary dual
_atom_sites_solution_secondary difmap
_audit_creation_method SHELXL-2014/7
_audit_update_record
;
2018-06-27 deposited with the CCDC.
2018-08-15 downloaded from the CCDC.
;
_cell_angle_alpha 90
_cell_angle_beta 107.307(2)
_cell_angle_gamma 90
_cell_formula_units_Z 4
_cell_length_a 20.142(3)
_cell_length_b 9.6317(16)
_cell_length_c 26.979(5)
_cell_measurement_reflns_used 9993
_cell_measurement_temperature 133(2)
_cell_measurement_theta_max 27.77
_cell_measurement_theta_min 2.23
_cell_volume 4997.0(15)
_computing_cell_refinement 'Bruker SAINT 8.34a, 2013'
_computing_data_collection 'Bruker APEX2 2014.11-0, 2014'
_computing_data_reduction 'Bruker SAINT 8.34a, 2013'
_computing_molecular_graphics 'Bruker SHELXTL'
_computing_publication_material 'Bruker SHELXTL'
_computing_structure_refinement 'SHELXL-2014/7 (Sheldrick, 2014)'
_computing_structure_solution 'Bruker SHELXTL 2014/4'
_diffrn_ambient_temperature 133(2)
_diffrn_measured_fraction_theta_full 1.000
_diffrn_measured_fraction_theta_max 0.971
_diffrn_measurement_device_type 'Bruker SMART APEX II CCD'
_diffrn_measurement_method '\f and \w scans'
_diffrn_radiation_type MoK\a
_diffrn_radiation_wavelength 0.71073
_diffrn_reflns_av_R_equivalents 0.0588
_diffrn_reflns_av_unetI/netI 0.0503
_diffrn_reflns_Laue_measured_fraction_full 1.000
_diffrn_reflns_Laue_measured_fraction_max 0.971
_diffrn_reflns_limit_h_max 25
_diffrn_reflns_limit_h_min -25
_diffrn_reflns_limit_k_max 12
_diffrn_reflns_limit_k_min -12
_diffrn_reflns_limit_l_max 35
_diffrn_reflns_limit_l_min -35
_diffrn_reflns_number 58739
_diffrn_reflns_point_group_measured_fraction_full 1.000
_diffrn_reflns_point_group_measured_fraction_max 0.971
_diffrn_reflns_theta_full 25.500
_diffrn_reflns_theta_max 28.343
_diffrn_reflns_theta_min 1.498
_diffrn_source 'fine-focus sealed tube'
_exptl_absorpt_coefficient_mu 4.531
_exptl_absorpt_correction_T_max 0.4311
_exptl_absorpt_correction_T_min 0.3498
_exptl_absorpt_correction_type multi-scan
_exptl_absorpt_process_details 'Bruker SADABS 2014/5'
_exptl_crystal_colour green
_exptl_crystal_density_diffrn 1.657
_exptl_crystal_density_meas ?
_exptl_crystal_density_method not_measured
_exptl_crystal_description rectangle
_exptl_crystal_F_000 2420
_exptl_crystal_size_max 0.207
_exptl_crystal_size_mid 0.136
_exptl_crystal_size_min 0.121
_refine_diff_density_max 1.717
_refine_diff_density_min -1.217
_refine_diff_density_rms 0.135
_refine_ls_extinction_method none
_refine_ls_goodness_of_fit_ref 1.019
_refine_ls_hydrogen_treatment constr
_refine_ls_matrix_type full
_refine_ls_number_parameters 525
_refine_ls_number_reflns 12099
_refine_ls_number_restraints 0
_refine_ls_restrained_S_all 1.019
_refine_ls_R_factor_all 0.0528
_refine_ls_R_factor_gt 0.0346
_refine_ls_shift/su_max 0.003
_refine_ls_shift/su_mean 0.000
_refine_ls_structure_factor_coef Fsqd
_refine_ls_weighting_details 'w=1/[\s^2^(Fo^2^)+(0.0353P)^2^+1.5018P] where P=(Fo^2^+2Fc^2^)/3'
_refine_ls_weighting_scheme calc
_refine_ls_wR_factor_gt 0.0709
_refine_ls_wR_factor_ref 0.0766
_reflns_Friedel_coverage 0.000
_reflns_number_gt 9551
_reflns_number_total 12099
_reflns_threshold_expression 'I > 2\s(I)'
_cod_data_source_file c8cc05341c2.cif
_cod_data_source_block dnh54
_cod_depositor_comments
;
The following automatic conversions were performed:

'_exptl_crystal_density_meas' value 'not_measured' was changed to '?'
- the value is perceived as not measured.

Automatic conversion script
Id: cif_fix_values 4973 2017-02-22 13:04:09Z antanas 

 Adding full bibliography for 7122180--7122183.cif.
;
_cod_original_cell_volume 4996.9(15)
_cod_database_code 7122183
_shelx_shelxl_version_number 2014/7
_shelx_space_group_comment
; 
The symmetry employed for this shelxl refinement is uniquely defined 
by the following loop, which should always be used as a source of 
symmetry information in preference to the above space-group names. 
They are only intended as comments. 
;
_shelx_estimated_absorpt_t_min 0.454
_shelx_estimated_absorpt_t_max 0.610
_exptl_absorpt_special_details
; 
Reflections not merged 
60734 Corrected reflections written to file dnh54s.hkl 
Estimated minimum and maximum transmission:  0.3498  0.4311 
The ratio (0.8114) of these values is more reliable than their absolute values 
Additional spherical absorption correction applied with mu*r =  0.6000 
Lambda/2 correction factor = 0.00150 
;

loop_
_space_group_symop_operation_xyz
'x, y, z'
'-x+1/2, y+1/2, -z+1/2'
'-x, -y, -z'
'x-1/2, -y-1/2, z-1/2'

loop_
_atom_site_label
_atom_site_type_symbol
_atom_site_fract_x
_atom_site_fract_y
_atom_site_fract_z
_atom_site_U_iso_or_equiv
_atom_site_adp_type
_atom_site_occupancy
_atom_site_site_symmetry_order
_atom_site_calc_flag
_atom_site_refinement_flags_posn
_atom_site_refinement_flags_adp
U1 U 0.70596(2) 0.66013(2) 0.46916(2) 0.01760(5) Uani 1 1 d . .
I1 I 0.78019(2) 0.95753(3) 0.45828(2) 0.02805(7) Uani 1 1 d . .
I2 I 0.42798(2) 0.71025(3) 0.43984(2) 0.03415(8) Uani 1 1 d . .
O1 O 0.59611(15) 0.5771(3) 0.48471(11) 0.0251(7) Uani 1 1 d . .
H1A H 0.5535 0.6131 0.4724 0.038 Uiso 1 1 d R U
H1B H 0.5908 0.5049 0.5039 0.038 Uiso 1 1 d R U
O2 O 0.68209(15) 0.8237(3) 0.53972(11) 0.0245(6) Uani 1 1 d . .
O3 O 0.60112(14) 0.8383(3) 0.44255(10) 0.0200(6) Uani 1 1 d . .
O4 O 0.71771(15) 0.4337(3) 0.52398(11) 0.0268(7) Uani 1 1 d . .
O5 O 0.66767(14) 0.4264(3) 0.41964(11) 0.0234(6) Uani 1 1 d . .
O6 O 0.82875(18) 0.5463(4) 0.48863(14) 0.0494(10) Uani 1 1 d . .
O7 O 0.76600(15) 0.6384(3) 0.39405(12) 0.0297(7) Uani 1 1 d . .
N1 N 0.79706(19) 0.6624(4) 0.57140(14) 0.0291(8) Uani 1 1 d . .
N2 N 0.63169(18) 0.6824(3) 0.36459(13) 0.0230(8) Uani 1 1 d . .
C1 C 0.8002(2) 0.8056(5) 0.59208(18) 0.0340(11) Uani 1 1 d . .
H1C H 0.8223 0.8671 0.5721 0.041 Uiso 1 1 calc R U
H1D H 0.8296 0.8063 0.6287 0.041 Uiso 1 1 calc R U
C2 C 0.7293(2) 0.8617(5) 0.58903(17) 0.0336(11) Uani 1 1 d . .
H2A H 0.7133 0.8225 0.6174 0.040 Uiso 1 1 calc R U
H2B H 0.7312 0.9640 0.5927 0.040 Uiso 1 1 calc R U
C3 C 0.6148(2) 0.8855(4) 0.53058(16) 0.0237(9) Uani 1 1 d . .
H3A H 0.6166 0.9595 0.5564 0.028 Uiso 1 1 calc R U
H3B H 0.5807 0.8146 0.5337 0.028 Uiso 1 1 calc R U
C4 C 0.5939(2) 0.9448(4) 0.47733(16) 0.0228(9) Uani 1 1 d . .
H4A H 0.5451 0.9772 0.4679 0.027 Uiso 1 1 calc R U
H4B H 0.6240 1.0248 0.4756 0.027 Uiso 1 1 calc R U
C5 C 0.5663(2) 0.8740(4) 0.39005(16) 0.0289(10) Uani 1 1 d . .
H5A H 0.5920 0.9483 0.3783 0.035 Uiso 1 1 calc R U
H5B H 0.5188 0.9082 0.3869 0.035 Uiso 1 1 calc R U
C6 C 0.5626(2) 0.7462(4) 0.35746(16) 0.0277(10) Uani 1 1 d . .
H6A H 0.5317 0.6774 0.3666 0.033 Uiso 1 1 calc R U
H6B H 0.5420 0.7708 0.3204 0.033 Uiso 1 1 calc R U
C7 C 0.7650(3) 0.5670(4) 0.60054(17) 0.0330(11) Uani 1 1 d . .
H7A H 0.7191 0.6040 0.6004 0.040 Uiso 1 1 calc R U
H7B H 0.7947 0.5623 0.6371 0.040 Uiso 1 1 calc R U
C8 C 0.7559(3) 0.4237(5) 0.57781(17) 0.0348(11) Uani 1 1 d . .
H8A H 0.8019 0.3809 0.5818 0.042 Uiso 1 1 calc R U
H8B H 0.7304 0.3649 0.5961 0.042 Uiso 1 1 calc R U
C9 C 0.7202(2) 0.3043(4) 0.49814(18) 0.0302(10) Uani 1 1 d . .
H9A H 0.7150 0.2258 0.5204 0.036 Uiso 1 1 calc R U
H9B H 0.7654 0.2947 0.4909 0.036 Uiso 1 1 calc R U
C10 C 0.6624(2) 0.3038(4) 0.44878(17) 0.0264(10) Uani 1 1 d . .
H10A H 0.6653 0.2197 0.4284 0.032 Uiso 1 1 calc R U
H10B H 0.6172 0.3028 0.4562 0.032 Uiso 1 1 calc R U
C11 C 0.6077(2) 0.4353(4) 0.37376(16) 0.0281(10) Uani 1 1 d . .
H11A H 0.5657 0.4594 0.3838 0.034 Uiso 1 1 calc R U
H11B H 0.5996 0.3447 0.3556 0.034 Uiso 1 1 calc R U
C12 C 0.6214(2) 0.5440(4) 0.33897(16) 0.0263(10) Uani 1 1 d . .
H12A H 0.5816 0.5486 0.3069 0.032 Uiso 1 1 calc R U
H12B H 0.6634 0.5188 0.3291 0.032 Uiso 1 1 calc R U
C13 C 0.8694(2) 0.6171(5) 0.5753(2) 0.0387(12) Uani 1 1 d . .
H13A H 0.9030 0.6774 0.6004 0.046 Uiso 1 1 calc R U
H13B H 0.8764 0.5206 0.5885 0.046 Uiso 1 1 calc R U
C14 C 0.8826(3) 0.6244(6) 0.5240(2) 0.0532(16) Uani 1 1 d . .
H14A H 0.8815 0.7221 0.5123 0.064 Uiso 1 1 calc R U
H14B H 0.9287 0.5845 0.5263 0.064 Uiso 1 1 calc R U
C15 C 0.8450(3) 0.4867(7) 0.4442(3) 0.0639(18) Uani 1 1 d . .
H15A H 0.8940 0.4547 0.4547 0.077 Uiso 1 1 calc R U
H15B H 0.8148 0.4053 0.4313 0.077 Uiso 1 1 calc R U
C16 C 0.8348(3) 0.5871(6) 0.4037(2) 0.0490(14) Uani 1 1 d . .
H16A H 0.8689 0.6636 0.4146 0.059 Uiso 1 1 calc R U
H16B H 0.8407 0.5438 0.3720 0.059 Uiso 1 1 calc R U
C17 C 0.7441(3) 0.7148(5) 0.34635(18) 0.0389(12) Uani 1 1 d . .
H17A H 0.7429 0.6530 0.3168 0.047 Uiso 1 1 calc R U
H17B H 0.7772 0.7912 0.3469 0.047 Uiso 1 1 calc R U
C18 C 0.6728(2) 0.7730(5) 0.34016(17) 0.0318(11) Uani 1 1 d . .
H18A H 0.6773 0.8663 0.3562 0.038 Uiso 1 1 calc R U
H18B H 0.6478 0.7833 0.3027 0.038 Uiso 1 1 calc R U
B1 B 0.5130(2) 0.1578(5) 0.22618(18) 0.0239(10) Uani 1 1 d . .
C19 C 0.5945(2) 0.2130(4) 0.24677(15) 0.0204(8) Uani 1 1 d . .
C20 C 0.6199(2) 0.3245(4) 0.22514(17) 0.0276(10) Uani 1 1 d . .
H20A H 0.5899 0.3694 0.1956 0.033 Uiso 1 1 calc R U
C21 C 0.6878(3) 0.3724(5) 0.24533(19) 0.0344(11) Uani 1 1 d . .
H21A H 0.7030 0.4499 0.2298 0.041 Uiso 1 1 calc R U
C22 C 0.7331(2) 0.3090(5) 0.2874(2) 0.0382(12) Uani 1 1 d . .
H22A H 0.7798 0.3401 0.3003 0.046 Uiso 1 1 calc R U
C23 C 0.7099(2) 0.1996(5) 0.31071(19) 0.0366(12) Uani 1 1 d . .
H23A H 0.7402 0.1562 0.3405 0.044 Uiso 1 1 calc R U
C24 C 0.6416(2) 0.1531(5) 0.29022(17) 0.0292(10) Uani 1 1 d . .
H24A H 0.6265 0.0772 0.3066 0.035 Uiso 1 1 calc R U
C25 C 0.5106(2) -0.0112(5) 0.22174(15) 0.0281(10) Uani 1 1 d . .
C26 C 0.5641(3) -0.0896(5) 0.21217(17) 0.0340(11) Uani 1 1 d . .
H26A H 0.6055 -0.0426 0.2121 0.041 Uiso 1 1 calc R U
C27 C 0.5604(3) -0.2338(5) 0.20267(19) 0.0455(14) Uani 1 1 d . .
H27A H 0.5980 -0.2814 0.1958 0.055 Uiso 1 1 calc R U
C28 C 0.5020(4) -0.3036(6) 0.20352(19) 0.0510(16) Uani 1 1 d . .
H28A H 0.4987 -0.4008 0.1972 0.061 Uiso 1 1 calc R U
C29 C 0.4480(3) -0.2342(6) 0.21344(18) 0.0529(17) Uani 1 1 d . .
H29A H 0.4080 -0.2843 0.2149 0.064 Uiso 1 1 calc R U
C30 C 0.4511(3) -0.0880(5) 0.22161(17) 0.0389(12) Uani 1 1 d . .
H30A H 0.4123 -0.0415 0.2271 0.047 Uiso 1 1 calc R U
C31 C 0.4773(2) 0.2188(5) 0.26919(17) 0.0280(10) Uani 1 1 d . .
C32 C 0.4668(3) 0.1376(5) 0.30915(18) 0.0381(12) Uani 1 1 d . .
H32A H 0.4774 0.0413 0.3100 0.046 Uiso 1 1 calc R U
C33 C 0.4417(3) 0.1915(6) 0.3475(2) 0.0543(16) Uani 1 1 d . .
H33A H 0.4357 0.1319 0.3739 0.065 Uiso 1 1 calc R U
C34 C 0.4252(3) 0.3299(6) 0.3482(2) 0.0494(15) Uani 1 1 d . .
H34A H 0.4078 0.3662 0.3746 0.059 Uiso 1 1 calc R U
C35 C 0.4346(2) 0.4159(6) 0.30916(19) 0.0392(12) Uani 1 1 d . .
H35A H 0.4228 0.5115 0.3082 0.047 Uiso 1 1 calc R U
C36 C 0.4615(2) 0.3600(5) 0.27174(18) 0.0321(11) Uani 1 1 d . .
H36A H 0.4697 0.4208 0.2464 0.038 Uiso 1 1 calc R U
C37 C 0.4749(2) 0.2124(4) 0.16624(16) 0.0237(9) Uani 1 1 d . .
C38 C 0.5013(2) 0.1681(5) 0.12663(16) 0.0267(10) Uani 1 1 d . .
H38A H 0.5412 0.1098 0.1356 0.032 Uiso 1 1 calc R U
C39 C 0.4728(2) 0.2041(5) 0.07481(17) 0.0306(10) Uani 1 1 d . .
H39A H 0.4930 0.1705 0.0495 0.037 Uiso 1 1 calc R U
C40 C 0.4150(2) 0.2885(5) 0.06013(18) 0.0327(11) Uani 1 1 d . .
H40A H 0.3953 0.3149 0.0249 0.039 Uiso 1 1 calc R U
C41 C 0.3867(2) 0.3337(4) 0.09798(18) 0.0322(11) Uani 1 1 d . .
H41A H 0.3468 0.3919 0.0885 0.039 Uiso 1 1 calc R U
C42 C 0.4153(2) 0.2958(4) 0.14995(17) 0.0275(10) Uani 1 1 d . .
H42A H 0.3939 0.3273 0.1749 0.033 Uiso 1 1 calc R U
N3 N 0.9627(4) 1.2622(7) 0.4410(3) 0.091(2) Uani 1 1 d . .
C43 C 0.9518(3) 1.1551(7) 0.4256(2) 0.0495(14) Uani 1 1 d . .
C44 C 0.9399(4) 1.0196(6) 0.4058(3) 0.076(2) Uani 1 1 d . .
H44A H 0.9792 0.9900 0.3939 0.114 Uiso 1 1 calc R U
H44B H 0.8971 1.0176 0.3767 0.114 Uiso 1 1 calc R U
H44C H 0.9353 0.9566 0.4332 0.114 Uiso 1 1 calc R U

loop_
_atom_site_aniso_label
_atom_site_aniso_U_11
_atom_site_aniso_U_22
_atom_site_aniso_U_33
_atom_site_aniso_U_23
_atom_site_aniso_U_13
_atom_site_aniso_U_12
U1 0.02012(8) 0.01346(7) 0.01878(8) -0.00154(6) 0.00511(6) -0.00019(6)
I1 0.03049(16) 0.01995(14) 0.03381(17) -0.00205(12) 0.00971(13) -0.00528(12)
I2 0.03337(17) 0.02492(15) 0.0490(2) 0.00948(14) 0.01960(15) 0.00442(13)
O1 0.0254(16) 0.0163(15) 0.0352(18) 0.0068(13) 0.0116(14) 0.0049(12)
O2 0.0273(16) 0.0244(16) 0.0192(15) -0.0029(12) 0.0028(12) 0.0032(13)
O3 0.0293(16) 0.0133(13) 0.0181(14) 0.0019(11) 0.0080(12) 0.0007(12)
O4 0.0308(17) 0.0170(14) 0.0252(16) -0.0013(12) -0.0032(13) 0.0002(12)
O5 0.0258(16) 0.0174(14) 0.0260(16) -0.0020(12) 0.0063(13) -0.0008(12)
O6 0.033(2) 0.070(3) 0.042(2) -0.0030(19) 0.0053(17) 0.0213(19)
O7 0.0270(17) 0.0362(18) 0.0311(17) -0.0053(14) 0.0166(14) -0.0008(14)
N1 0.026(2) 0.0239(19) 0.030(2) -0.0027(16) -0.0033(16) 0.0022(16)
N2 0.0269(19) 0.0235(19) 0.0183(17) -0.0002(14) 0.0062(15) -0.0021(15)
C1 0.040(3) 0.025(2) 0.025(2) -0.0098(19) -0.008(2) -0.001(2)
C2 0.046(3) 0.022(2) 0.024(2) -0.0073(19) -0.003(2) -0.002(2)
C3 0.030(2) 0.022(2) 0.024(2) -0.0018(17) 0.0140(19) 0.0034(18)
C4 0.027(2) 0.016(2) 0.027(2) -0.0012(17) 0.0098(19) 0.0036(17)
C5 0.040(3) 0.022(2) 0.022(2) 0.0043(18) 0.006(2) 0.0050(19)
C6 0.036(3) 0.024(2) 0.018(2) 0.0010(18) 0.0010(19) -0.0009(19)
C7 0.041(3) 0.026(2) 0.022(2) 0.0012(19) -0.005(2) 0.003(2)
C8 0.042(3) 0.022(2) 0.030(3) 0.0046(19) -0.006(2) 0.005(2)
C9 0.038(3) 0.013(2) 0.035(3) 0.0001(18) 0.003(2) 0.0022(18)
C10 0.029(2) 0.0122(19) 0.035(3) -0.0022(17) 0.006(2) -0.0017(17)
C11 0.033(3) 0.023(2) 0.025(2) -0.0040(18) 0.002(2) -0.0013(19)
C12 0.032(2) 0.028(2) 0.017(2) -0.0103(18) 0.0042(18) -0.0063(19)
C13 0.022(2) 0.033(3) 0.046(3) -0.011(2) -0.013(2) -0.005(2)
C14 0.032(3) 0.045(3) 0.083(5) 0.013(3) 0.016(3) 0.006(2)
C15 0.047(4) 0.066(4) 0.088(5) -0.014(4) 0.033(4) 0.012(3)
C16 0.032(3) 0.070(4) 0.052(4) -0.017(3) 0.022(3) 0.001(3)
C17 0.048(3) 0.045(3) 0.031(3) -0.006(2) 0.022(2) -0.018(2)
C18 0.047(3) 0.031(2) 0.018(2) 0.0036(19) 0.009(2) -0.009(2)
B1 0.022(2) 0.027(3) 0.021(2) 0.003(2) 0.0027(19) 0.001(2)
C19 0.024(2) 0.020(2) 0.019(2) -0.0030(17) 0.0086(17) 0.0027(17)
C20 0.030(2) 0.029(2) 0.024(2) -0.0062(19) 0.0085(19) -0.0032(19)
C21 0.041(3) 0.035(3) 0.035(3) -0.012(2) 0.022(2) -0.012(2)
C22 0.024(2) 0.046(3) 0.047(3) -0.024(2) 0.014(2) -0.009(2)
C23 0.028(3) 0.043(3) 0.033(3) -0.010(2) 0.000(2) 0.008(2)
C24 0.029(2) 0.030(2) 0.028(2) -0.003(2) 0.0070(19) 0.002(2)
C25 0.035(3) 0.031(2) 0.012(2) 0.0064(18) -0.0024(18) -0.007(2)
C26 0.044(3) 0.028(3) 0.026(2) -0.002(2) 0.005(2) 0.000(2)
C27 0.067(4) 0.035(3) 0.029(3) -0.005(2) 0.006(3) 0.003(3)
C28 0.083(5) 0.031(3) 0.025(3) 0.006(2) -0.005(3) -0.007(3)
C29 0.063(4) 0.056(4) 0.022(3) 0.011(3) -0.014(3) -0.036(3)
C30 0.043(3) 0.043(3) 0.022(2) 0.013(2) -0.005(2) -0.008(2)
C31 0.020(2) 0.039(3) 0.024(2) 0.000(2) 0.0047(18) -0.0018(19)
C32 0.040(3) 0.046(3) 0.034(3) 0.016(2) 0.019(2) 0.013(2)
C33 0.062(4) 0.067(4) 0.047(3) 0.016(3) 0.036(3) 0.016(3)
C34 0.040(3) 0.074(4) 0.042(3) -0.008(3) 0.024(3) 0.010(3)
C35 0.030(3) 0.044(3) 0.043(3) -0.013(2) 0.010(2) -0.001(2)
C36 0.026(2) 0.036(3) 0.033(3) -0.004(2) 0.008(2) -0.012(2)
C37 0.023(2) 0.022(2) 0.024(2) 0.0033(18) 0.0030(18) -0.0066(18)
C38 0.018(2) 0.035(3) 0.024(2) 0.0084(19) 0.0015(17) 0.0014(19)
C39 0.028(2) 0.039(3) 0.023(2) 0.006(2) 0.0049(19) -0.005(2)
C40 0.032(3) 0.034(3) 0.026(2) 0.008(2) 0.000(2) -0.012(2)
C41 0.025(2) 0.023(2) 0.039(3) 0.010(2) -0.004(2) 0.0032(19)
C42 0.026(2) 0.025(2) 0.029(2) 0.0011(19) 0.0048(19) -0.0009(18)
N3 0.109(5) 0.086(5) 0.092(5) -0.039(4) 0.049(4) -0.022(4)
C43 0.052(4) 0.059(4) 0.042(3) -0.014(3) 0.020(3) -0.006(3)
C44 0.098(6) 0.040(4) 0.115(6) 0.004(4) 0.070(5) 0.014(4)

loop_
_atom_type_symbol
_atom_type_description
_atom_type_scat_dispersion_real
_atom_type_scat_dispersion_imag
_atom_type_scat_source
C C 0.0033 0.0016 'International Tables Vol C Tables 4.2.6.8 and 6.1.1.4'
H H 0.0000 0.0000 'International Tables Vol C Tables 4.2.6.8 and 6.1.1.4'
B B 0.0013 0.0007 'International Tables Vol C Tables 4.2.6.8 and 6.1.1.4'
I I -0.4742 1.8119 'International Tables Vol C Tables 4.2.6.8 and 6.1.1.4'
N N 0.0061 0.0033 'International Tables Vol C Tables 4.2.6.8 and 6.1.1.4'
O O 0.0106 0.0060 'International Tables Vol C Tables 4.2.6.8 and 6.1.1.4'
U U -9.6767 9.6646 'International Tables Vol C Tables 4.2.6.8 and 6.1.1.4'

loop_
_geom_angle_atom_site_label_1
_geom_angle_atom_site_label_2
_geom_angle_atom_site_label_3
_geom_angle
O1 U1 O4 64.71(9)
O1 U1 O6 131.57(11)
O4 U1 O6 67.29(11)
O1 U1 O5 70.68(9)
O4 U1 O5 62.13(9)
O6 U1 O5 81.90(11)
O1 U1 O2 73.04(9)
O4 U1 O2 95.51(9)
O6 U1 O2 118.24(10)
O5 U1 O2 142.94(9)
O1 U1 O3 65.12(8)
O4 U1 O3 128.78(9)
O6 U1 O3 163.19(11)
O5 U1 O3 109.21(8)
O2 U1 O3 60.28(8)
O1 U1 O7 136.70(9)
O4 U1 O7 112.43(9)
O6 U1 O7 60.14(10)
O5 U1 O7 71.02(9)
O2 U1 O7 145.43(9)
O3 U1 O7 110.56(9)
O1 U1 N2 87.65(10)
O4 U1 N2 124.81(9)
O6 U1 N2 115.34(11)
O5 U1 N2 63.90(9)
O2 U1 N2 122.04(9)
O3 U1 N2 61.98(9)
O7 U1 N2 57.48(10)
O1 U1 N1 100.88(10)
O4 U1 N1 61.89(10)
O6 U1 N1 60.34(11)
O5 U1 N1 120.88(9)
O2 U1 N1 59.49(10)
O3 U1 N1 119.60(9)
O7 U1 N1 115.76(10)
N2 U1 N1 171.19(10)
O1 U1 I1 137.93(6)
O4 U1 I1 144.46(6)
O6 U1 I1 87.43(9)
O5 U1 I1 141.11(6)
O2 U1 I1 74.20(6)
O3 U1 I1 76.01(6)
O7 U1 I1 71.24(7)
N2 U1 I1 87.94(7)
N1 U1 I1 84.24(7)
C3 O2 C2 112.7(3)
C3 O2 U1 119.5(2)
C2 O2 U1 127.8(3)
C5 O3 C4 111.4(3)
C5 O3 U1 122.9(2)
C4 O3 U1 121.1(2)
C8 O4 C9 110.4(3)
C8 O4 U1 124.3(2)
C9 O4 U1 117.5(2)
C10 O5 C11 109.6(3)
C10 O5 U1 119.1(2)
C11 O5 U1 115.4(2)
C14 O6 C15 116.6(4)
C14 O6 U1 113.5(3)
C15 O6 U1 115.6(3)
C16 O7 C17 111.5(4)
C16 O7 U1 121.9(3)
C17 O7 U1 123.7(3)
C7 N1 C1 110.8(4)
C7 N1 C13 110.6(4)
C1 N1 C13 108.3(3)
C7 N1 U1 104.8(2)
C1 N1 U1 108.5(2)
C13 N1 U1 113.8(3)
C6 N2 C18 109.0(3)
C6 N2 C12 108.4(3)
C18 N2 C12 109.8(3)
C6 N2 U1 111.4(2)
C18 N2 U1 107.0(2)
C12 N2 U1 111.2(2)
N1 C1 C2 112.3(4)
O2 C2 C1 108.4(4)
O2 C3 C4 107.9(3)
O3 C4 C3 107.7(3)
O3 C5 C6 108.0(3)
N2 C6 C5 112.5(4)
N1 C7 C8 112.0(4)
O4 C8 C7 108.5(3)
O4 C9 C10 107.9(3)
O5 C10 C9 108.7(3)
O5 C11 C12 108.5(3)
C11 C12 N2 111.4(3)
C14 C13 N1 111.1(4)
O6 C14 C13 106.7(4)
C16 C15 O6 110.3(5)
O7 C16 C15 106.6(4)
O7 C17 C18 108.7(3)
N2 C18 C17 111.8(4)
C25 B1 C31 113.4(4)
C25 B1 C19 110.5(3)
C31 B1 C19 104.3(3)
C25 B1 C37 104.5(3)
C31 B1 C37 113.7(4)
C19 B1 C37 110.6(3)
C20 C19 C24 115.4(4)
C20 C19 B1 124.0(4)
C24 C19 B1 120.5(4)
C19 C20 C21 122.3(4)
C22 C21 C20 120.7(4)
C21 C22 C23 119.2(4)
C22 C23 C24 119.5(5)
C19 C24 C23 123.0(4)
C26 C25 C30 114.6(4)
C26 C25 B1 122.9(4)
C30 C25 B1 122.2(4)
C25 C26 C27 124.2(5)
C28 C27 C26 118.9(5)
C27 C28 C29 120.2(5)
C28 C29 C30 120.8(5)
C25 C30 C29 121.3(5)
C32 C31 C36 114.6(4)
C32 C31 B1 122.8(4)
C36 C31 B1 122.3(4)
C33 C32 C31 122.7(5)
C34 C33 C32 121.2(5)
C33 C34 C35 118.5(5)
C36 C35 C34 119.2(5)
C35 C36 C31 123.7(5)
C38 C37 C42 114.9(4)
C38 C37 B1 118.7(4)
C42 C37 B1 126.4(4)
C39 C38 C37 123.9(4)
C40 C39 C38 119.9(4)
C39 C40 C41 118.3(4)
C40 C41 C42 121.4(4)
C41 C42 C37 121.6(4)
N3 C43 C44 178.2(7)

loop_
_geom_bond_atom_site_label_1
_geom_bond_atom_site_label_2
_geom_bond_distance
U1 O1 2.503(3)
U1 O4 2.606(3)
U1 O6 2.612(3)
U1 O5 2.615(3)
U1 O2 2.623(3)
U1 O3 2.649(3)
U1 O7 2.659(3)
U1 N2 2.780(3)
U1 N1 2.822(4)
U1 I1 3.2844(5)
O2 C3 1.432(5)
O2 C2 1.433(5)
O3 C5 1.423(5)
O3 C4 1.427(4)
O4 C8 1.430(5)
O4 C9 1.436(5)
O5 C10 1.440(5)
O5 C11 1.453(5)
O6 C14 1.427(7)
O6 C15 1.453(7)
O7 C16 1.421(6)
O7 C17 1.433(6)
N1 C7 1.476(6)
N1 C1 1.483(5)
N1 C13 1.494(6)
N2 C6 1.480(5)
N2 C18 1.486(5)
N2 C12 1.487(5)
C1 C2 1.507(7)
C3 C4 1.486(6)
C5 C6 1.502(6)
C7 C8 1.499(6)
C9 C10 1.486(6)
C11 C12 1.485(6)
C13 C14 1.487(7)
C15 C16 1.427(8)
C17 C18 1.503(7)
B1 C25 1.632(7)
B1 C31 1.645(6)
B1 C19 1.655(6)
B1 C37 1.656(6)
C19 C20 1.391(6)
C19 C24 1.395(6)
C20 C21 1.392(6)
C21 C22 1.369(7)
C22 C23 1.378(7)
C23 C24 1.395(6)
C25 C26 1.402(7)
C25 C30 1.407(6)
C26 C27 1.410(7)
C27 C28 1.360(8)
C28 C29 1.368(8)
C29 C30 1.424(7)
C31 C32 1.398(6)
C31 C36 1.403(6)
C32 C33 1.381(7)
C33 C34 1.375(8)
C34 C35 1.396(7)
C35 C36 1.388(6)
C37 C38 1.394(6)
C37 C42 1.402(6)
C38 C39 1.388(6)
C39 C40 1.377(6)
C40 C41 1.381(7)
C41 C42 1.397(6)
N3 C43 1.109(7)
C43 C44 1.403(8)
